data_4344100
loop_
_publ_author_name
'Yoshinari, Nobuto'
'Li, Chan'
'Lee, Raeeun'
'Kuwamura, Naoto'
'Igashira-Kamiyama, Asako'
'Konno, Takumi'

_publ_section_title
;
 Chiral Scrambling and Independent Crystallization of d4, l4, and d2l2
 Isomers of an Au(I)4Co(III)2 Hexanuclear Complex with Mixed
 Penicillaminate and Bis(diphenylphosphino)ethane.
;
_journal_issue 18
_journal_name_full 'Inorganic chemistry'
_journal_page_first 8881
_journal_page_last 8883
_journal_paper_doi 10.1021/acs.inorgchem.5b01549
_journal_volume 54
_journal_year 2015
_chemical_absolute_configuration ad
_chemical_formula_moiety 'C72 H84 Au4 Co2 N4 O8 P4 S4, 2(N O3), 4(O)'
_chemical_formula_sum 'C72 H84 Au4 Co2 N6 O18 P4 S4'
_chemical_formula_weight 2479.29
_space_group_crystal_system cubic
_space_group_IT_number 196
_space_group_name_Hall 'F 2 2 3'
_space_group_name_H-M_alt 'F 2 3'
_symmetry_space_group_name_Hall 'F 2 2 3'
_symmetry_space_group_name_H-M 'F 2 3'
_atom_sites_solution_hydrogens geom
_audit_creation_method SHELXL-2014/7
_cell_angle_alpha 90
_cell_angle_beta 90
_cell_angle_gamma 90
_cell_formula_units_Z 24
_cell_length_a 38.0279(7)
_cell_length_b 38.0279(7)
_cell_length_c 38.0279(7)
_cell_measurement_reflns_used 70548
_cell_measurement_temperature 200(2)
_cell_measurement_theta_max 27.52
_cell_measurement_theta_min 3.03
_cell_volume 54993.0(18)
_computing_cell_refinement PROCESS-AUTO
_computing_data_collection PROCESS-AUTO
_computing_data_reduction CrystalStructure
_computing_molecular_graphics 'Yadokari-XG 2009 (Wakita Nemoto et al., 2009)'
_computing_publication_material 'Yadokari-XG 2009 (Wakita,Nemoto et al., 2009)'
_computing_structure_refinement 'SHELXL-2014 (Sheldrick, 2014)'
_computing_structure_solution 'SHELXS-97 (Sheldrick, 1990)'
_diffrn_ambient_temperature 200(2)
_diffrn_detector_area_resol_mean 10.000
_diffrn_measured_fraction_theta_full 0.997
_diffrn_measured_fraction_theta_max 0.998
_diffrn_measurement_device_type 'Rigaku R-AXIS VII'
_diffrn_measurement_method \w
_diffrn_radiation_source 'fine-focus sealed tube'
_diffrn_radiation_type MoK\a
_diffrn_radiation_wavelength 0.71075
_diffrn_reflns_av_R_equivalents 0.0954
_diffrn_reflns_av_unetI/netI 0.0607
_diffrn_reflns_laue_measured_fraction_full 0.997
_diffrn_reflns_laue_measured_fraction_max 0.998
_diffrn_reflns_limit_h_max 49
_diffrn_reflns_limit_h_min -49
_diffrn_reflns_limit_k_max 48
_diffrn_reflns_limit_k_min -49
_diffrn_reflns_limit_l_max 49
_diffrn_reflns_limit_l_min -49
_diffrn_reflns_number 110451
_diffrn_reflns_point_group_measured_fraction_full 0.997
_diffrn_reflns_point_group_measured_fraction_max 0.998
_diffrn_reflns_theta_full 25.242
_diffrn_reflns_theta_max 27.467
_diffrn_reflns_theta_min 3.030
_exptl_absorpt_coefficient_mu 6.955
_exptl_absorpt_correction_T_max 0.658
_exptl_absorpt_correction_T_min 0.491
_exptl_absorpt_correction_type multi-scan
_exptl_absorpt_process_details
;
    Higashi, T. (1995). Program for Absorption Correction.
    Rigaku Corporation, Tokyo, Japan.
;
_exptl_crystal_colour purple
_exptl_crystal_density_diffrn 1.797
_exptl_crystal_description block
_exptl_crystal_F_000 28704
_exptl_crystal_size_max 0.100
_exptl_crystal_size_mid 0.100
_exptl_crystal_size_min 0.060
_refine_diff_density_max 1.062
_refine_diff_density_min -0.718
_refine_diff_density_rms 0.133
_refine_ls_abs_structure_details
;
 Flack x determined using 3603 quotients [(I+)-(I-)]/[(I+)+(I-)]
 (Parsons, Flack and Wagner, Acta Cryst. B69 (2013) 249-259).
;
_refine_ls_abs_structure_Flack 0.005(2)
_refine_ls_extinction_method none
_refine_ls_goodness_of_fit_ref 1.071
_refine_ls_hydrogen_treatment constr
_refine_ls_matrix_type full
_refine_ls_number_parameters 435
_refine_ls_number_reflns 10541
_refine_ls_number_restraints 155
_refine_ls_restrained_S_all 1.074
_refine_ls_R_factor_all 0.0558
_refine_ls_R_factor_gt 0.0495
_refine_ls_shift/su_max 0.002
_refine_ls_shift/su_mean 0.000
_refine_ls_structure_factor_coef Fsqd
_refine_ls_weighting_details 'w=1/[\s^2^(Fo^2^)+(0.0436P)^2^] where P=(Fo^2^+2Fc^2^)/3'
_refine_ls_weighting_scheme calc
_refine_ls_wR_factor_gt 0.0862
_refine_ls_wR_factor_ref 0.0880
_reflns_Friedel_coverage 0.914
_reflns_friedel_fraction_full 0.998
_reflns_friedel_fraction_max 0.998
_reflns_number_gt 9636
_reflns_number_total 10541
_reflns_threshold_expression 'I > 2\s(I)'
_cod_data_source_file ic5b01549_si_002.cif
_cod_data_source_block L4-[1](NO3)2
_cod_depositor_comments 'Adding full bibliography for 4344100--4344101.cif.'
_cod_original_cell_volume 54993(3)
_cod_database_code 4344100
_shelx_shelxl_version_number 2014/7
_shelx_space_group_comment
;
The symmetry employed for this shelxl refinement is uniquely defined
by the following loop, which should always be used as a source of
symmetry information in preference to the above space-group names.
They are only intended as comments.
;

loop_
_space_group_symop_operation_xyz
'x, y, z'
'-x, -y, z'
'x, -y, -z'
'-x, y, -z'
'z, x, y'
'y, z, x'
'-z, -x, y'
'-y, z, -x'
'z, -x, -y'
'-y, -z, x'
'-z, x, -y'
'y, -z, -x'
'x, y+1/2, z+1/2'
'-x, -y+1/2, z+1/2'
'x, -y+1/2, -z+1/2'
'-x, y+1/2, -z+1/2'
'z, x+1/2, y+1/2'
'y, z+1/2, x+1/2'
'-z, -x+1/2, y+1/2'
'-y, z+1/2, -x+1/2'
'z, -x+1/2, -y+1/2'
'-y, -z+1/2, x+1/2'
'-z, x+1/2, -y+1/2'
'y, -z+1/2, -x+1/2'
'x+1/2, y, z+1/2'
'-x+1/2, -y, z+1/2'
'x+1/2, -y, -z+1/2'
'-x+1/2, y, -z+1/2'
'z+1/2, x, y+1/2'
'y+1/2, z, x+1/2'
'-z+1/2, -x, y+1/2'
'-y+1/2, z, -x+1/2'
'z+1/2, -x, -y+1/2'
'-y+1/2, -z, x+1/2'
'-z+1/2, x, -y+1/2'
'y+1/2, -z, -x+1/2'
'x+1/2, y+1/2, z'
'-x+1/2, -y+1/2, z'
'x+1/2, -y+1/2, -z'
'-x+1/2, y+1/2, -z'
'z+1/2, x+1/2, y'
'y+1/2, z+1/2, x'
'-z+1/2, -x+1/2, y'
'-y+1/2, z+1/2, -x'
'z+1/2, -x+1/2, -y'
'-y+1/2, -z+1/2, x'
'-z+1/2, x+1/2, -y'
'y+1/2, -z+1/2, -x'

loop_
_atom_site_label
_atom_site_type_symbol
_atom_site_fract_x
_atom_site_fract_y
_atom_site_fract_z
_atom_site_U_iso_or_equiv
_atom_site_adp_type
_atom_site_occupancy
_atom_site_site_symmetry_order
_atom_site_calc_flag
_atom_site_refinement_flags_posn
_atom_site_refinement_flags_adp
_atom_site_refinement_flags_occupancy
Au1 Au 0.24699(2) 0.67051(2) 0.98539(2) 0.03435(14) Uani 1 1 d . . .
Au2 Au 0.32081(2) 0.71894(2) 1.02206(2) 0.03959(16) Uani 1 1 d . . .
Co1 Co 0.32492(6) 0.62483(6) 1.00829(5) 0.0357(5) Uani 1 1 d . . .
S1 S 0.27226(10) 0.64037(10) 1.03202(10) 0.0328(8) Uani 1 1 d . . .
S2 S 0.33585(10) 0.67685(12) 0.98015(11) 0.0438(10) Uani 1 1 d . . .
P1 P 0.22348(11) 0.69813(10) 0.93863(11) 0.0352(9) Uani 1 1 d . . .
P2 P 0.30749(11) 0.75904(10) 1.06407(11) 0.0380(10) Uani 1 1 d . . .
N1 N 0.3142(4) 0.5782(3) 1.0262(3) 0.045(4) Uani 1 1 d . . .
H1A H 0.3292 0.5618 1.0175 0.054 Uiso 1 1 calc R U .
H1B H 0.3149 0.5776 1.0501 0.054 Uiso 1 1 calc R U .
N2 N 0.3709(3) 0.6118(4) 0.9938(5) 0.067(5) Uani 1 1 d . . .
H2A H 0.3781 0.5917 1.0047 0.081 Uiso 1 1 calc R U .
H2B H 0.3720 0.6087 0.9701 0.081 Uiso 1 1 calc R U .
O1 O 0.3020(3) 0.6051(3) 0.9668(2) 0.041(3) Uani 1 1 d . . .
O2 O 0.2634(3) 0.5668(3) 0.9518(3) 0.047(3) Uani 1 1 d . . .
O3 O 0.3484(3) 0.6413(3) 1.0502(3) 0.049(3) Uani 1 1 d . . .
O4 O 0.4003(3) 0.6648(4) 1.0646(3) 0.078(5) Uani 1 1 d . . .
C1 C 0.2529(4) 0.5954(3) 1.0312(3) 0.026(3) Uani 1 1 d . . .
C2 C 0.2785(5) 0.5732(4) 1.0130(4) 0.042(4) Uani 1 1 d . . .
H1 H 0.2717 0.5481 1.0164 0.050 Uiso 1 1 calc R U .
C3 C 0.2806(4) 0.5808(4) 0.9741(4) 0.037(4) Uani 1 1 d . . .
C4 C 0.2165(4) 0.5952(5) 1.0150(4) 0.043(4) Uani 1 1 d . . .
H2 H 0.2010 0.6106 1.0286 0.065 Uiso 1 1 calc R U .
H3 H 0.2179 0.6036 0.9907 0.065 Uiso 1 1 calc R U .
H4 H 0.2072 0.5712 1.0153 0.065 Uiso 1 1 calc R U .
C5 C 0.2460(5) 0.5843(5) 1.0704(4) 0.052(4) Uani 1 1 d . . .
H5 H 0.2286 0.6001 1.0809 0.077 Uiso 1 1 calc R U .
H6 H 0.2370 0.5601 1.0710 0.077 Uiso 1 1 calc R U .
H7 H 0.2680 0.5855 1.0837 0.077 Uiso 1 1 calc R U .
C6 C 0.3855(4) 0.6735(5) 0.9825(5) 0.051(5) Uani 1 1 d . . .
C7 C 0.3937(5) 0.6442(5) 1.0057(5) 0.048(4) Uani 1 1 d . . .
H8 H 0.4193 0.6384 1.0044 0.057 Uiso 1 1 calc R U .
C8 C 0.3830(4) 0.6511(5) 1.0427(5) 0.054(5) Uani 1 1 d . . .
C9 C 0.4034(6) 0.7090(7) 0.9951(6) 0.087(8) Uani 1 1 d . . .
H9 H 0.3973 0.7280 0.9789 0.130 Uiso 1 1 calc R U .
H10 H 0.3951 0.7149 1.0188 0.130 Uiso 1 1 calc R U .
H11 H 0.4290 0.7060 0.9955 0.130 Uiso 1 1 calc R U .
C10 C 0.3957(5) 0.6669(8) 0.9448(5) 0.084(8) Uani 1 1 d . . .
H12 H 0.3896 0.6875 0.9305 0.126 Uiso 1 1 calc R U .
H13 H 0.4211 0.6628 0.9434 0.126 Uiso 1 1 calc R U .
H14 H 0.3831 0.6463 0.9360 0.126 Uiso 1 1 calc R U .
C11 C 0.2306(4) 0.7454(4) 0.9379(4) 0.038(4) Uani 1 1 d . . .
H15 H 0.2194 0.7555 0.9167 0.045 Uiso 1 1 calc R U .
H16 H 0.2193 0.7562 0.9588 0.045 Uiso 1 1 calc R U .
C12 C 0.2419(3) 0.6820(3) 0.8981(2) 0.044(3) Uani 1 1 d G U .
C13 C 0.2680(3) 0.6564(3) 0.8984(2) 0.052(4) Uani 1 1 d G U .
H17 H 0.2760 0.6470 0.9201 0.062 Uiso 1 1 calc R U .
C14 C 0.2824(3) 0.6447(3) 0.8669(3) 0.060(4) Uani 1 1 d G U .
H18 H 0.3002 0.6272 0.8671 0.072 Uiso 1 1 calc R U .
C15 C 0.2707(3) 0.6586(3) 0.8352(2) 0.065(4) Uani 1 1 d G U .
H19 H 0.2806 0.6506 0.8136 0.078 Uiso 1 1 calc R U .
C16 C 0.2446(3) 0.6842(3) 0.8349(2) 0.059(4) Uani 1 1 d G U .
H20 H 0.2367 0.6937 0.8132 0.071 Uiso 1 1 calc R U .
C17 C 0.2302(3) 0.6959(3) 0.8664(3) 0.057(4) Uani 1 1 d G U .
H21 H 0.2124 0.7134 0.8662 0.068 Uiso 1 1 calc R U .
C18 C 0.1763(2) 0.6921(3) 0.9342(3) 0.047(4) Uani 1 1 d G U .
C19 C 0.1636(3) 0.6580(3) 0.9377(4) 0.078(5) Uani 1 1 d G U .
H22 H 0.1795 0.6390 0.9409 0.094 Uiso 1 1 calc R U .
C20 C 0.1276(3) 0.6518(3) 0.9367(4) 0.096(5) Uani 1 1 d G U .
H23 H 0.1189 0.6285 0.9392 0.116 Uiso 1 1 calc R U .
C21 C 0.1043(2) 0.6796(4) 0.9321(4) 0.079(5) Uani 1 1 d G U .
H24 H 0.0797 0.6753 0.9314 0.095 Uiso 1 1 calc R U .
C22 C 0.1171(3) 0.7137(3) 0.9285(4) 0.068(4) Uani 1 1 d G U .
H25 H 0.1012 0.7327 0.9253 0.082 Uiso 1 1 calc R U .
C23 C 0.1531(3) 0.7199(3) 0.9295(4) 0.058(4) Uani 1 1 d G U .
H26 H 0.1618 0.7432 0.9271 0.070 Uiso 1 1 calc R U .
C24 C 0.2600(3) 0.7676(4) 1.0663(4) 0.038(4) Uani 1 1 d . . .
H27 H 0.2545 0.7809 1.0880 0.045 Uiso 1 1 calc R U .
H28 H 0.2527 0.7819 1.0459 0.045 Uiso 1 1 calc R U .
C25 C 0.3214(3) 0.7438(3) 1.1074(2) 0.045(3) Uani 1 1 d G U .
C26 C 0.3086(3) 0.7592(3) 1.1379(3) 0.053(4) Uani 1 1 d G U .
H29 H 0.2907 0.7766 1.1365 0.064 Uiso 1 1 calc R U .
C27 C 0.3219(3) 0.7493(3) 1.1704(2) 0.064(4) Uani 1 1 d G U .
H30 H 0.3132 0.7599 1.1913 0.077 Uiso 1 1 calc R U .
C28 C 0.3481(3) 0.7239(3) 1.1724(2) 0.057(4) Uani 1 1 d G U .
H31 H 0.3573 0.7171 1.1947 0.068 Uiso 1 1 calc R U .
C29 C 0.3610(3) 0.7084(3) 1.1419(3) 0.056(4) Uani 1 1 d G U .
H32 H 0.3789 0.6910 1.1433 0.067 Uiso 1 1 calc R U .
C30 C 0.3476(3) 0.7183(3) 1.1094(2) 0.044(3) Uani 1 1 d G U .
H33 H 0.3564 0.7078 1.0885 0.052 Uiso 1 1 calc R U .
C31 C 0.3288(3) 0.8012(3) 1.0597(3) 0.055(4) Uani 1 1 d G U .
C32 C 0.3555(3) 0.8052(3) 1.0351(3) 0.058(4) Uani 1 1 d G U .
H34 H 0.3609 0.7865 1.0194 0.070 Uiso 1 1 calc R U .
C33 C 0.3744(3) 0.8364(4) 1.0335(3) 0.079(5) Uani 1 1 d G U .
H35 H 0.3927 0.8392 1.0167 0.095 Uiso 1 1 calc R U .
C34 C 0.3664(3) 0.8637(3) 1.0565(4) 0.079(5) Uani 1 1 d G U .
H36 H 0.3793 0.8851 1.0554 0.095 Uiso 1 1 calc R U .
C35 C 0.3397(4) 0.8598(3) 1.0811(3) 0.072(5) Uani 1 1 d G U .
H37 H 0.3343 0.8784 1.0968 0.087 Uiso 1 1 calc R U .
C36 C 0.3208(3) 0.8285(3) 1.0827(3) 0.063(4) Uani 1 1 d G U .
H38 H 0.3025 0.8258 1.0994 0.076 Uiso 1 1 calc R U .
N3 N 0.2500 0.7500 1.2500 0.074(17) Uiso 1 12 d DS . P
O5 O 0.258(3) 0.744(3) 1.2201(8) 0.12(3) Uiso 0.25 1 d D . P
N4 N 0.2500 0.7500 0.7500 0.040(11) Uiso 1 12 d S . P
O6 O 0.2500 0.715(2) 0.7500 0.090(19) Uiso 0.3 2 d S . P
O7 O 0.2688(16) 0.7688(16) 0.7312(16) 0.10(3) Uiso 0.3 3 d S . P
N5 N 0.5000 0.6474(12) 1.0000 0.130(12) Uiso 1 2 d S . P
O8 O 0.4884(7) 0.6293(7) 1.0265(7) 0.177(10) Uiso 1 1 d . . .
O9 O 0.5000 0.6784(11) 1.0000 0.173(14) Uiso 1 2 d S . P
N6 N 0.4275(9) 0.5725(9) 0.9275(9) 0.30(3) Uiso 1 3 d DS U P
O10 O 0.3956(17) 0.569(3) 0.918(4) 0.30(4) Uiso 0.3333 1 d D U P
O11 O 0.445(3) 0.5457(19) 0.936(4) 0.34(4) Uiso 0.3333 1 d D U P
O12 O 0.439(3) 0.6030(14) 0.934(3) 0.25(3) Uiso 0.3333 1 d D U P
O13 O 0.4640(4) 0.7798(4) 0.9945(4) 0.088(5) Uiso 1 1 d . . .
O14 O 0.4604(7) 0.8495(8) 0.9944(8) 0.189(12) Uiso 1 1 d . . .

loop_
_atom_site_aniso_label
_atom_site_aniso_U_11
_atom_site_aniso_U_22
_atom_site_aniso_U_33
_atom_site_aniso_U_23
_atom_site_aniso_U_13
_atom_site_aniso_U_12
Au1 0.0361(3) 0.0328(3) 0.0341(3) 0.0022(3) -0.0030(3) 0.0036(3)
Au2 0.0383(4) 0.0438(4) 0.0366(4) 0.0045(3) -0.0006(3) -0.0058(3)
Co1 0.0327(12) 0.0425(12) 0.0318(11) -0.0027(10) -0.0033(9) -0.0005(10)
S1 0.039(2) 0.034(2) 0.0254(19) -0.0026(16) -0.0052(16) -0.0009(17)
S2 0.046(2) 0.052(3) 0.033(2) 0.002(2) -0.0021(19) -0.015(2)
P1 0.038(2) 0.029(2) 0.038(2) 0.0045(17) -0.0071(19) 0.0022(18)
P2 0.039(2) 0.037(3) 0.038(2) 0.0061(18) -0.0075(18) -0.0052(18)
N1 0.063(10) 0.037(8) 0.036(8) -0.013(6) 0.007(7) 0.031(7)
N2 0.042(9) 0.076(11) 0.084(13) -0.036(10) -0.031(9) 0.034(8)
O1 0.059(7) 0.044(7) 0.020(5) -0.017(5) -0.002(5) 0.014(6)
O2 0.074(9) 0.038(6) 0.030(6) -0.019(5) -0.015(5) -0.012(6)
O3 0.064(8) 0.054(7) 0.030(6) -0.009(5) -0.025(6) -0.009(6)
O4 0.048(8) 0.129(14) 0.056(8) -0.016(8) -0.025(7) -0.043(8)
C1 0.022(7) 0.029(7) 0.028(7) 0.007(6) -0.008(7) -0.004(7)
C2 0.063(12) 0.039(9) 0.022(8) -0.003(7) -0.020(8) -0.021(9)
C3 0.049(10) 0.012(7) 0.050(10) -0.005(7) 0.017(9) -0.010(7)
C4 0.037(9) 0.056(11) 0.036(9) 0.003(8) -0.006(8) 0.003(8)
C5 0.045(11) 0.061(11) 0.049(10) 0.003(9) -0.023(9) -0.006(10)
C6 0.028(8) 0.075(13) 0.049(11) -0.017(10) 0.008(8) -0.014(9)
C7 0.039(10) 0.059(12) 0.046(11) 0.006(9) 0.002(8) -0.003(9)
C8 0.029(10) 0.068(13) 0.066(14) 0.009(11) -0.006(9) -0.012(9)
C9 0.053(13) 0.14(2) 0.066(15) -0.029(15) 0.018(11) -0.013(15)
C10 0.049(12) 0.16(2) 0.044(12) -0.020(14) 0.016(10) -0.024(14)
C11 0.045(9) 0.043(10) 0.025(7) 0.004(7) -0.002(6) -0.007(8)
C12 0.050(8) 0.044(7) 0.038(7) 0.003(6) -0.007(6) 0.006(6)
C13 0.057(8) 0.048(8) 0.050(8) 0.013(7) 0.000(7) 0.010(7)
C14 0.064(9) 0.056(8) 0.060(8) 0.003(7) 0.012(8) 0.010(8)
C15 0.071(9) 0.070(9) 0.055(8) 0.000(8) 0.021(8) -0.009(8)
C16 0.067(10) 0.065(9) 0.044(7) -0.002(7) 0.004(8) 0.002(8)
C17 0.069(9) 0.062(9) 0.039(7) 0.003(7) -0.007(7) 0.005(7)
C18 0.032(7) 0.044(8) 0.065(8) 0.005(7) -0.005(7) -0.004(6)
C19 0.051(9) 0.075(10) 0.108(11) 0.008(9) -0.012(9) -0.015(8)
C20 0.065(10) 0.092(11) 0.133(11) 0.022(10) -0.011(10) -0.011(9)
C21 0.049(9) 0.083(10) 0.106(11) 0.009(10) -0.013(9) -0.003(8)
C22 0.052(8) 0.070(9) 0.083(10) 0.002(9) -0.016(8) 0.007(8)
C23 0.036(8) 0.057(8) 0.081(9) -0.002(8) -0.006(8) 0.000(7)
C24 0.020(8) 0.043(9) 0.050(10) -0.014(8) -0.018(7) -0.004(6)
C25 0.044(7) 0.048(8) 0.042(7) 0.012(7) -0.009(6) -0.013(7)
C26 0.066(9) 0.049(8) 0.046(7) 0.004(7) -0.015(7) -0.008(7)
C27 0.083(9) 0.065(9) 0.045(7) 0.005(8) -0.012(7) -0.017(8)
C28 0.058(8) 0.068(9) 0.043(7) 0.016(7) -0.025(7) -0.010(7)
C29 0.035(7) 0.067(9) 0.067(8) 0.019(8) -0.018(7) -0.014(7)
C30 0.028(7) 0.054(8) 0.048(8) 0.003(7) -0.005(6) -0.015(6)
C31 0.048(8) 0.050(8) 0.068(9) 0.012(7) -0.015(7) -0.012(7)
C32 0.048(8) 0.060(9) 0.067(9) 0.022(8) -0.004(7) -0.018(7)
C33 0.071(10) 0.075(10) 0.092(11) 0.023(9) -0.001(9) -0.023(9)
C34 0.072(10) 0.068(10) 0.098(11) 0.027(9) -0.016(9) -0.024(9)
C35 0.069(10) 0.063(9) 0.084(10) 0.015(8) -0.026(8) -0.028(8)
C36 0.062(9) 0.051(8) 0.077(10) 0.021(8) -0.025(8) -0.014(8)

loop_
_atom_type_symbol
_atom_type_description
_atom_type_scat_dispersion_real
_atom_type_scat_dispersion_imag
_atom_type_scat_source
Au Au -2.0133 8.8022 'International Tables Vol C Tables 4.2.6.8 and 6.1.1.4'
Co Co 0.3494 0.9721 'International Tables Vol C Tables 4.2.6.8 and 6.1.1.4'
C C 0.0033 0.0016 'International Tables Vol C Tables 4.2.6.8 and 6.1.1.4'
H H 0.0000 0.0000 'International Tables Vol C Tables 4.2.6.8 and 6.1.1.4'
N N 0.0061 0.0033 'International Tables Vol C Tables 4.2.6.8 and 6.1.1.4'
O O 0.0106 0.0060 'International Tables Vol C Tables 4.2.6.8 and 6.1.1.4'
S S 0.1246 0.1234 'International Tables Vol C Tables 4.2.6.8 and 6.1.1.4'
P P 0.1023 0.0942 'International Tables Vol C Tables 4.2.6.8 and 6.1.1.4'

loop_
_geom_angle_atom_site_label_1
_geom_angle_atom_site_label_2
_geom_angle_atom_site_label_3
_geom_angle
_geom_angle_site_symmetry_1
_geom_angle_site_symmetry_3
P1 Au1 S1 177.64(15) . .
P2 Au2 S2 178.09(15) . .
N2 Co1 O3 84.1(6) . .
N2 Co1 N1 93.3(7) . .
O3 Co1 N1 96.0(5) . .
N2 Co1 O1 94.3(6) . .
O3 Co1 O1 176.3(5) . .
N1 Co1 O1 80.7(5) . .
N2 Co1 S1 173.5(5) . .
O3 Co1 S1 89.8(4) . .
N1 Co1 S1 85.0(4) . .
O1 Co1 S1 91.6(3) . .
N2 Co1 S2 85.6(6) . .
O3 Co1 S2 91.2(4) . .
N1 Co1 S2 172.6(4) . .
O1 Co1 S2 92.1(4) . .
S1 Co1 S2 96.94(17) . .
C1 S1 Co1 95.9(5) . .
C1 S1 Au1 106.1(4) . .
Co1 S1 Au1 100.95(15) . .
C6 S2 Co1 95.8(6) . .
C6 S2 Au2 105.0(6) . .
Co1 S2 Au2 103.26(17) . .
C12 P1 C18 105.1(6) . .
C12 P1 C11 105.4(7) . .
C18 P1 C11 105.7(6) . .
C12 P1 Au1 111.3(4) . .
C18 P1 Au1 114.0(4) . .
C11 P1 Au1 114.5(5) . .
C31 P2 C25 103.7(6) . .
C31 P2 C24 106.8(7) . .
C25 P2 C24 107.4(7) . .
C31 P2 Au2 115.6(5) . .
C25 P2 Au2 110.9(4) . .
C24 P2 Au2 111.8(5) . .
C2 N1 Co1 101.2(9) . .
C2 N1 H1A 111.5 . .
Co1 N1 H1A 111.5 . .
C2 N1 H1B 111.5 . .
Co1 N1 H1B 111.5 . .
H1A N1 H1B 109.4 . .
C7 N2 Co1 102.6(10) . .
C7 N2 H2A 111.2 . .
Co1 N2 H2A 111.2 . .
C7 N2 H2B 111.2 . .
Co1 N2 H2B 111.2 . .
H2A N2 H2B 109.2 . .
C3 O1 Co1 113.1(10) . .
C8 O3 Co1 110.9(11) . .
C2 C1 C4 114.4(12) . .
C2 C1 C5 113.7(12) . .
C4 C1 C5 103.3(12) . .
C2 C1 S1 105.9(10) . .
C4 C1 S1 112.0(10) . .
C5 C1 S1 107.4(10) . .
N1 C2 C1 112.5(11) . .
N1 C2 C3 105.3(13) . .
C1 C2 C3 112.8(13) . .
N1 C2 H1 108.7 . .
C1 C2 H1 108.7 . .
C3 C2 H1 108.7 . .
O2 C3 O1 121.5(15) . .
O2 C3 C2 125.7(14) . .
O1 C3 C2 112.8(14) . .
C1 C4 H2 109.5 . .
C1 C4 H3 109.5 . .
H2 C4 H3 109.5 . .
C1 C4 H4 109.5 . .
H2 C4 H4 109.5 . .
H3 C4 H4 109.5 . .
C1 C5 H5 109.5 . .
C1 C5 H6 109.5 . .
H5 C5 H6 109.5 . .
C1 C5 H7 109.5 . .
H5 C5 H7 109.5 . .
H6 C5 H7 109.5 . .
C7 C6 C10 113.2(18) . .
C7 C6 C9 112.1(16) . .
C10 C6 C9 108.5(16) . .
C7 C6 S2 107.1(12) . .
C10 C6 S2 102.9(12) . .
C9 C6 S2 112.7(13) . .
C6 C7 C8 112.2(16) . .
C6 C7 N2 108.0(14) . .
C8 C7 N2 105.0(14) . .
C6 C7 H8 110.5 . .
C8 C7 H8 110.5 . .
N2 C7 H8 110.5 . .
O4 C8 O3 120.1(18) . .
O4 C8 C7 126.1(17) . .
O3 C8 C7 113.7(15) . .
C6 C9 H9 109.5 . .
C6 C9 H10 109.5 . .
H9 C9 H10 109.5 . .
C6 C9 H11 109.5 . .
H9 C9 H11 109.5 . .
H10 C9 H11 109.5 . .
C6 C10 H12 109.5 . .
C6 C10 H13 109.5 . .
H12 C10 H13 109.5 . .
C6 C10 H14 109.5 . .
H12 C10 H14 109.5 . .
H13 C10 H14 109.5 . .
C11 C11 P1 111.8(16) 38_565 .
C11 C11 H15 109.3 38_565 .
P1 C11 H15 109.3 . .
C11 C11 H16 109.3 38_565 .
P1 C11 H16 109.3 . .
H15 C11 H16 107.9 . .
C13 C12 C17 120.0 . .
C13 C12 P1 120.6(6) . .
C17 C12 P1 119.3(6) . .
C14 C13 C12 120.0 . .
C14 C13 H17 120.0 . .
C12 C13 H17 120.0 . .
C15 C14 C13 120.0 . .
C15 C14 H18 120.0 . .
C13 C14 H18 120.0 . .
C14 C15 C16 120.0 . .
C14 C15 H19 120.0 . .
C16 C15 H19 120.0 . .
C17 C16 C15 120.0 . .
C17 C16 H20 120.0 . .
C15 C16 H20 120.0 . .
C16 C17 C12 120.0 . .
C16 C17 H21 120.0 . .
C12 C17 H21 120.0 . .
C19 C18 C23 120.0 . .
C19 C18 P1 116.9(7) . .
C23 C18 P1 123.0(7) . .
C20 C19 C18 120.0 . .
C20 C19 H22 120.0 . .
C18 C19 H22 120.0 . .
C21 C20 C19 120.0 . .
C21 C20 H23 120.0 . .
C19 C20 H23 120.0 . .
C20 C21 C22 120.0 . .
C20 C21 H24 120.0 . .
C22 C21 H24 120.0 . .
C23 C22 C21 120.0 . .
C23 C22 H25 120.0 . .
C21 C22 H25 120.0 . .
C22 C23 C18 120.0 . .
C22 C23 H26 120.0 . .
C18 C23 H26 120.0 . .
C24 C24 P2 109.5(14) 38_565 .
C24 C24 H27 109.8 38_565 .
P2 C24 H27 109.8 . .
C24 C24 H28 109.8 38_565 .
P2 C24 H28 109.8 . .
H27 C24 H28 108.2 . .
C26 C25 C30 120.0 . .
C26 C25 P2 121.1(6) . .
C30 C25 P2 118.6(6) . .
C27 C26 C25 120.0 . .
C27 C26 H29 120.0 . .
C25 C26 H29 120.0 . .
C26 C27 C28 120.0 . .
C26 C27 H30 120.0 . .
C28 C27 H30 120.0 . .
C29 C28 C27 120.0 . .
C29 C28 H31 120.0 . .
C27 C28 H31 120.0 . .
C28 C29 C30 120.0 . .
C28 C29 H32 120.0 . .
C30 C29 H32 120.0 . .
C29 C30 C25 120.0 . .
C29 C30 H33 120.0 . .
C25 C30 H33 120.0 . .
C32 C31 C36 120.0 . .
C32 C31 P2 119.2(7) . .
C36 C31 P2 120.5(7) . .
C33 C32 C31 120.0 . .
C33 C32 H34 120.0 . .
C31 C32 H34 120.0 . .
C32 C33 C34 120.0 . .
C32 C33 H35 120.0 . .
C34 C33 H35 120.0 . .
C35 C34 C33 120.0 . .
C35 C34 H36 120.0 . .
C33 C34 H36 120.0 . .
C36 C35 C34 120.0 . .
C36 C35 H37 120.0 . .
C34 C35 H37 120.0 . .
C35 C36 C31 120.0 . .
C35 C36 H38 120.0 . .
C31 C36 H38 120.0 . .
O5 N3 O5 88(10) . 47_657
O5 N3 O5 150(10) . 15_567
O5 N3 O5 62(5) 47_657 15_567
O5 N3 O5 112(3) . 10_676
O5 N3 O5 62(5) 47_657 10_676
O5 N3 O5 62(5) 15_567 10_676
O5 N3 O5 112(3) . 9_467
O5 N3 O5 159(10) 47_657 9_467
O5 N3 O5 97(9) 15_567 9_467
O5 N3 O5 112(3) 10_676 9_467
O5 N3 O5 112(3) 47_657 38_565
O5 N3 O5 159(10) 15_567 38_565
O5 N3 O5 97(9) 10_676 38_565
O5 N3 O5 88(10) 9_467 38_565
O5 N3 O5 62(5) . 20_646
O5 N3 O5 97(9) 47_657 20_646
O5 N3 O5 112(3) 15_567 20_646
O5 N3 O5 159(10) 10_676 20_646
O5 N3 O5 88(10) 9_467 20_646
O5 N3 O5 88(10) 38_565 20_646
O5 N3 O5 97(9) . 17_455
O5 N3 O5 150(10) 47_657 17_455
O5 N3 O5 112(3) 15_567 17_455
O5 N3 O5 88(10) 10_676 17_455
O5 N3 O5 62(5) 38_565 17_455
O5 N3 O5 112(3) 20_646 17_455
O5 N3 O5 97(9) . 42_446
O5 N3 O5 112(3) 47_657 42_446
O5 N3 O5 88(10) 15_567 42_446
O5 N3 O5 150(10) 10_676 42_446
O5 N3 O5 62(5) 9_467 42_446
O5 N3 O5 112(3) 38_565 42_446
O5 N3 O5 97(9) 17_455 42_446
O5 N3 O5 88(10) . 36_476
O5 N3 O5 88(10) 47_657 36_476
O5 N3 O5 97(9) 15_567 36_476
O5 N3 O5 97(9) 9_467 36_476
O5 N3 O5 62(5) 38_565 36_476
O5 N3 O5 150(10) 20_646 36_476
O5 N3 O5 62(5) 17_455 36_476
O5 N3 O5 159(10) 42_446 36_476
O5 N3 O5 62(5) . 31_665
O5 N3 O5 88(10) 15_567 31_665
O5 N3 O5 97(9) 10_676 31_665
O5 N3 O5 150(10) 9_467 31_665
O5 N3 O5 97(9) 38_565 31_665
O5 N3 O5 62(5) 20_646 31_665
O5 N3 O5 159(10) 17_455 31_665
O5 N3 O5 88(10) 42_446 31_665
O5 N3 O5 112(3) 36_476 31_665
O5 N3 O5 159(10) . 28_557
O5 N3 O5 97(9) 47_657 28_557
O5 N3 O5 88(10) 10_676 28_557
O5 N3 O5 62(5) 9_467 28_557
O5 N3 O5 150(10) 38_565 28_557
O5 N3 O5 97(9) 20_646 28_557
O5 N3 O5 88(10) 17_455 28_557
O5 N3 O5 62(5) 42_446 28_557
O5 N3 O5 112(3) 36_476 28_557
O5 N3 O5 112(3) 31_665 28_557
O7 N4 O7 109.471(10) . 38_565
O7 N4 O7 109.47(4) . 28_556
O7 N4 O7 109.471(16) 38_565 28_556
O7 N4 O7 109.47(8) . 15_566
O7 N4 O7 109.471(8) 38_565 15_566
O7 N4 O7 109.471(17) 28_556 15_566
O7 N4 O6 54.736(11) . 38_565
O7 N4 O6 125.264(11) 38_565 38_565
O7 N4 O6 54.74(3) 28_556 38_565
O7 N4 O6 125.26(3) 15_566 38_565
O7 N4 O6 125.264(17) . 30_455
O7 N4 O6 54.736(16) 38_565 30_455
O7 N4 O6 54.736(12) 28_556 30_455
O7 N4 O6 125.26(3) 15_566 30_455
O6 N4 O6 90.000(9) 38_565 30_455
O7 N4 O6 54.74(3) . 8_656
O7 N4 O6 125.264(8) 38_565 8_656
O7 N4 O6 125.26(2) 28_556 8_656
O7 N4 O6 54.74(3) 15_566 8_656
O6 N4 O6 90.00(4) 38_565 8_656
O6 N4 O6 180.00(3) 30_455 8_656
O7 N4 O6 125.26(3) . 33_466
O7 N4 O6 125.26(4) 38_565 33_466
O7 N4 O6 54.736(3) 28_556 33_466
O7 N4 O6 54.736(11) 15_566 33_466
O6 N4 O6 90.000(9) 38_565 33_466
O6 N4 O6 90.000(17) 30_455 33_466
O6 N4 O6 90.000(16) 8_656 33_466
O7 N4 O6 54.736(10) . 41_455
O7 N4 O6 54.74(2) 38_565 41_455
O7 N4 O6 125.264(9) 28_556 41_455
O7 N4 O6 125.264(11) 15_566 41_455
O6 N4 O6 90.000(8) 38_565 41_455
O6 N4 O6 90.000(18) 30_455 41_455
O6 N4 O6 90.000(16) 8_656 41_455
O6 N4 O6 180.00(6) 33_466 41_455
O7 N4 O6 125.264(11) . .
O7 N4 O6 54.736(12) 38_565 .
O7 N4 O6 125.26(3) 28_556 .
O7 N4 O6 54.736(3) 15_566 .
O6 N4 O6 180.00(5) 38_565 .
O6 N4 O6 90.00(4) 30_455 .
O6 N4 O6 90.000(17) 8_656 .
O6 N4 O6 90.0 33_466 .
O6 N4 O6 90.000(18) 41_455 .
O9 N5 O8 122(2) . 4_657
O9 N5 O8 122(2) . .
O8 N5 O8 116(5) 4_657 .
O12 N6 O12 115(3) . 22_665
O12 N6 O12 115(3) . 33_466
O12 N6 O12 115(3) 22_665 33_466
O12 N6 O11 82(8) . 22_665
O12 N6 O11 120(3) 22_665 22_665
O12 N6 O11 104(10) 33_466 22_665
O12 N6 O11 104(10) . 33_466
O12 N6 O11 82(8) 22_665 33_466
O12 N6 O11 120(3) 33_466 33_466
O12 N6 O11 120(3) . .
O12 N6 O11 104(10) 22_665 .
O12 N6 O11 82(8) 33_466 .
O12 N6 O10 83(7) . 22_665
O12 N6 O10 119(3) 22_665 22_665
O11 N6 O10 120(3) 22_665 22_665
O11 N6 O10 153(8) 33_466 22_665
O11 N6 O10 115(10) . 22_665
O12 N6 O10 119(3) . .
O12 N6 O10 83(7) 33_466 .
O11 N6 O10 153(8) 22_665 .
O11 N6 O10 115(10) 33_466 .
O11 N6 O10 120(3) . .
O10 N6 O10 82(8) 22_665 .
O12 N6 O10 83(7) 22_665 33_466
O12 N6 O10 119(3) 33_466 33_466
O11 N6 O10 115(10) 22_665 33_466
O11 N6 O10 120(3) 33_466 33_466
O11 N6 O10 153(8) . 33_466
O10 N6 O10 82(8) 22_665 33_466
O10 N6 O10 82(8) . 33_466

loop_
_geom_bond_atom_site_label_1
_geom_bond_atom_site_label_2
_geom_bond_distance
_geom_bond_site_symmetry_2
Au1 P1 2.250(4) .
Au1 S1 2.320(4) .
Au2 P2 2.266(4) .
Au2 S2 2.330(4) .
Co1 N2 1.900(14) .
Co1 O3 1.931(10) .
Co1 N1 1.942(13) .
Co1 O1 1.952(10) .
Co1 S1 2.275(5) .
Co1 S2 2.287(5) .
S1 C1 1.860(14) .
S2 C6 1.894(16) .
P1 C12 1.800(8) .
P1 C18 1.816(9) .
P1 C11 1.820(17) .
P2 C31 1.803(9) .
P2 C25 1.824(8) .
P2 C24 1.836(14) .
N1 C2 1.46(2) .
N1 H1A 0.9100 .
N1 H1B 0.9100 .
N2 C7 1.57(2) .
N2 H2A 0.9100 .
N2 H2B 0.9100 .
O1 C3 1.264(17) .
O2 C3 1.194(18) .
O3 C8 1.39(2) .
O4 C8 1.18(2) .
C1 C2 1.46(2) .
C1 C4 1.51(2) .
C1 C5 1.57(2) .
C2 C3 1.51(2) .
C2 H1 1.0000 .
C4 H2 0.9800 .
C4 H3 0.9800 .
C4 H4 0.9800 .
C5 H5 0.9800 .
C5 H6 0.9800 .
C5 H7 0.9800 .
C6 C7 1.45(3) .
C6 C10 1.51(2) .
C6 C9 1.59(3) .
C7 C8 1.49(3) .
C7 H8 1.0000 .
C9 H9 0.9800 .
C9 H10 0.9800 .
C9 H11 0.9800 .
C10 H12 0.9800 .
C10 H13 0.9800 .
C10 H14 0.9800 .
C11 C11 1.51(3) 38_565
C11 H15 0.9900 .
C11 H16 0.9900 .
C12 C13 1.3900 .
C12 C17 1.3900 .
C13 C14 1.3900 .
C13 H17 0.9500 .
C14 C15 1.3900 .
C14 H18 0.9500 .
C15 C16 1.3900 .
C15 H19 0.9500 .
C16 C17 1.3900 .
C16 H20 0.9500 .
C17 H21 0.9500 .
C18 C19 1.3900 .
C18 C23 1.3900 .
C19 C20 1.3900 .
C19 H22 0.9500 .
C20 C21 1.3900 .
C20 H23 0.9500 .
C21 C22 1.3900 .
C21 H24 0.9500 .
C22 C23 1.3900 .
C22 H25 0.9500 .
C23 H26 0.9500 .
C24 C24 1.54(3) 38_565
C24 H27 0.9900 .
C24 H28 0.9900 .
C25 C26 1.3900 .
C25 C30 1.3900 .
C26 C27 1.3900 .
C26 H29 0.9500 .
C27 C28 1.3900 .
C27 H30 0.9500 .
C28 C29 1.3900 .
C28 H31 0.9500 .
C29 C30 1.3900 .
C29 H32 0.9500 .
C30 H33 0.9500 .
C31 C32 1.3900 .
C31 C36 1.3900 .
C32 C33 1.3900 .
C32 H34 0.9500 .
C33 C34 1.3900 .
C33 H35 0.9500 .
C34 C35 1.3900 .
C34 H36 0.9500 .
C35 C36 1.3900 .
C35 H37 0.9500 .
C36 H38 0.9500 .
N3 O5 1.20(3) .
N3 O5 1.20(3) 47_657
N3 O5 1.20(3) 15_567
N3 O5 1.20(3) 10_676
N3 O5 1.20(3) 9_467
N3 O5 1.20(3) 38_565
N3 O5 1.20(3) 20_646
N3 O5 1.20(3) 17_455
N3 O5 1.20(3) 42_446
N3 O5 1.20(3) 36_476
N3 O5 1.20(3) 31_665
N3 O5 1.20(3) 28_557
O5 O5 0.76(13) 38_565
O5 O5 1.24(10) 20_646
O5 O5 1.24(10) 31_665
O5 O5 1.67(15) 36_476
O5 O5 1.67(15) 47_657
O5 O5 1.80(13) 17_455
O5 O5 1.80(13) 42_446
N4 O7 1.24(11) .
N4 O7 1.24(11) 38_565
N4 O7 1.24(11) 28_556
N4 O7 1.24(11) 15_566
N4 O6 1.31(8) 38_565
N4 O6 1.31(8) 30_455
N4 O6 1.31(8) 8_656
N4 O6 1.31(7) 33_466
N4 O6 1.31(7) 41_455
N4 O6 1.31(8) .
O6 O7 1.18(4) 15_566
O6 O7 1.18(4) 38_565
O7 O6 1.18(4) 41_455
O7 O6 1.18(4) 8_656
O7 O6 1.18(4) 38_565
N5 O9 1.18(5) .
N5 O8 1.30(3) 4_657
N5 O8 1.30(3) .
N6 O12 1.27(2) .
N6 O12 1.27(2) 22_665
N6 O12 1.27(2) 33_466
N6 O11 1.27(2) 22_665
N6 O11 1.27(2) 33_466
N6 O11 1.27(2) .
N6 O10 1.28(2) 22_665
N6 O10 1.28(2) .
N6 O10 1.28(2) 33_466
O10 O12 0.82(17) 22_665
O10 O10 1.67(14) 33_466
O10 O10 1.67(14) 22_665
O10 O12 1.69(12) 33_466
O11 O11 0.84(18) 33_466
O11 O11 0.84(19) 22_665
O11 O12 1.66(13) 33_466
O12 O10 0.82(17) 33_466
O12 O11 1.66(13) 22_665
O12 O10 1.69(12) 22_665

loop_
_geom_hbond_atom_site_label_D
_geom_hbond_atom_site_label_H
_geom_hbond_atom_site_label_A
_geom_hbond_distance_DH
_geom_hbond_distance_HA
_geom_hbond_distance_DA
_geom_hbond_angle_DHA
_geom_hbond_site_symmetry_A
N1 H1A N5 0.91 2.60 3.46(2) 158.5 20_646
N1 H1A O8 0.91 2.08 2.96(3) 163.0 20_646
N1 H1A O9 0.91 2.46 3.150(12) 133.1 20_646
N1 H1B O4 0.91 2.10 2.950(18) 156.1 20_646
N2 H2A O8 0.91 2.51 3.31(3) 147.5 20_646
N2 H2B O10 0.91 2.30 3.00(12) 133.1 33_466
N2 H2B O12 0.91 2.22 2.89(12) 129.7 22_665
C9 H10 O4 0.98 2.59 3.13(3) 115.1 .
C10 H13 O12 0.98 2.40 2.97(10) 116.2 .
C13 H17 O1 0.95 2.58 3.502(13) 162.5 .
C30 H33 O4 0.95 2.51 3.327(18) 144.3 .

loop_
_geom_torsion_atom_site_label_1
_geom_torsion_atom_site_label_2
_geom_torsion_atom_site_label_3
_geom_torsion_atom_site_label_4
_geom_torsion
_geom_torsion_site_symmetry_4
O3 Co1 N2 C7 -41.7(11) .
N1 Co1 N2 C7 -137.4(11) .
O1 Co1 N2 C7 141.6(11) .
S2 Co1 N2 C7 49.9(10) .
Co1 S1 C1 C2 -5.5(9) .
Au1 S1 C1 C2 97.7(9) .
Co1 S1 C1 C4 -130.8(10) .
Au1 S1 C1 C4 -27.6(11) .
Co1 S1 C1 C5 116.4(10) .
Au1 S1 C1 C5 -140.4(9) .
Co1 N1 C2 C1 -71.0(12) .
Co1 N1 C2 C3 52.3(12) .
C4 C1 C2 N1 171.5(13) .
C5 C1 C2 N1 -70.1(16) .
S1 C1 C2 N1 47.7(14) .
C4 C1 C2 C3 52.5(17) .
C5 C1 C2 C3 171.0(12) .
S1 C1 C2 C3 -71.3(13) .
Co1 O1 C3 O2 177.3(13) .
Co1 O1 C3 C2 -0.5(16) .
N1 C2 C3 O2 146.7(16) .
C1 C2 C3 O2 -90.2(19) .
N1 C2 C3 O1 -35.6(17) .
C1 C2 C3 O1 87.4(17) .
Co1 S2 C6 C7 -9.9(12) .
Au2 S2 C6 C7 95.5(12) .
Co1 S2 C6 C10 109.7(15) .
Au2 S2 C6 C10 -144.9(14) .
Co1 S2 C6 C9 -133.6(13) .
Au2 S2 C6 C9 -28.2(15) .
C10 C6 C7 C8 -179.4(15) .
C9 C6 C7 C8 57.5(19) .
S2 C6 C7 C8 -66.6(16) .
C10 C6 C7 N2 -64.1(18) .
C9 C6 C7 N2 172.8(14) .
S2 C6 C7 N2 48.7(16) .
Co1 N2 C7 C6 -71.8(15) .
Co1 N2 C7 C8 48.1(15) .
Co1 O3 C8 O4 173.4(16) .
Co1 O3 C8 C7 -4.0(19) .
C6 C7 C8 O4 -89(2) .
N2 C7 C8 O4 154(2) .
C6 C7 C8 O3 88.2(19) .
N2 C7 C8 O3 -28.8(19) .
C12 P1 C11 C11 -63.5(5) 38_565
C18 P1 C11 C11 -174.5(4) 38_565
Au1 P1 C11 C11 59.1(4) 38_565
C18 P1 C12 C13 -125.6(8) .
C11 P1 C12 C13 122.9(8) .
Au1 P1 C12 C13 -1.7(8) .
C18 P1 C12 C17 55.5(8) .
C11 P1 C12 C17 -56.0(9) .
Au1 P1 C12 C17 179.4(5) .
C17 C12 C13 C14 0.0 .
P1 C12 C13 C14 -178.9(9) .
C12 C13 C14 C15 0.0 .
C13 C14 C15 C16 0.0 .
C14 C15 C16 C17 0.0 .
C15 C16 C17 C12 0.0 .
C13 C12 C17 C16 0.0 .
P1 C12 C17 C16 178.9(9) .
C12 P1 C18 C19 75.5(8) .
C11 P1 C18 C19 -173.3(8) .
Au1 P1 C18 C19 -46.7(8) .
C12 P1 C18 C23 -108.4(8) .
C11 P1 C18 C23 2.8(10) .
Au1 P1 C18 C23 129.4(7) .
C23 C18 C19 C20 0.0 .
P1 C18 C19 C20 176.2(9) .
C18 C19 C20 C21 0.0 .
C19 C20 C21 C22 0.0 .
C20 C21 C22 C23 0.0 .
C21 C22 C23 C18 0.0 .
C19 C18 C23 C22 0.0 .
P1 C18 C23 C22 -176.0(10) .
C31 P2 C24 C24 174.3(4) 38_565
C25 P2 C24 C24 -75.0(5) 38_565
Au2 P2 C24 C24 46.9(4) 38_565
C31 P2 C25 C26 71.5(8) .
C24 P2 C25 C26 -41.3(8) .
Au2 P2 C25 C26 -163.8(5) .
C31 P2 C25 C30 -102.7(7) .
C24 P2 C25 C30 144.5(7) .
Au2 P2 C25 C30 22.0(7) .
C30 C25 C26 C27 0.0 .
P2 C25 C26 C27 -174.1(8) .
C25 C26 C27 C28 0.0 .
C26 C27 C28 C29 0.0 .
C27 C28 C29 C30 0.0 .
C28 C29 C30 C25 0.0 .
C26 C25 C30 C29 0.0 .
P2 C25 C30 C29 174.3(8) .
C25 P2 C31 C32 111.7(7) .
C24 P2 C31 C32 -135.0(8) .
Au2 P2 C31 C32 -9.9(8) .
C25 P2 C31 C36 -62.5(8) .
C24 P2 C31 C36 50.8(9) .
Au2 P2 C31 C36 175.9(5) .
C36 C31 C32 C33 0.0 .
P2 C31 C32 C33 -174.2(9) .
C31 C32 C33 C34 0.0 .
C32 C33 C34 C35 0.0 .
C33 C34 C35 C36 0.0 .
C34 C35 C36 C31 0.0 .
C32 C31 C36 C35 0.0 .
P2 C31 C36 C35 174.1(9) .
